data_4343000
loop_
_publ_author_name
'Weiss, Daniel T.'
'Haslinger, Stefan'
'Jandl, Christian'
'P\"othig, Alexander'
'Cokoja, Mirza'
'K\"uhn, Fritz E'

_publ_section_title
;
 Application of Open Chain Tetraimidazolium Salts as Precursors for the
 Synthesis of Silver Tetra(NHC) Complexes.
;
_journal_name_full 'Inorganic chemistry'
_journal_page_first 141231135557003
_journal_paper_doi 10.1021/ic502838x
_journal_year 2014
_chemical_compound_source 'see text'
_chemical_formula_moiety 'C19 H24 Ag2 N8, 2(F6 P)'
_chemical_formula_sum 'C19 H24 Ag2 F12 N8 P2'
_chemical_formula_weight 870.14
_space_group_IT_number 14
_symmetry_cell_setting monoclinic
_symmetry_Int_Tables_number 14
_symmetry_space_group_name_Hall '-P 2ybc'
_symmetry_space_group_name_H-M 'P 1 21/c 1'
_atom_sites_solution_hydrogens geom
_atom_sites_solution_primary direct
_atom_sites_solution_secondary difmap
_cell_angle_alpha 90
_cell_angle_beta 107.204(2)
_cell_angle_gamma 90
_cell_formula_units_Z 4
_cell_length_a 14.5909(7)
_cell_length_b 15.1355(7)
_cell_length_c 13.9549(6)
_cell_measurement_reflns_used 9163
_cell_measurement_temperature 123
_cell_measurement_theta_max 25.3892
_cell_measurement_theta_min 2.2269
_cell_volume 2943.9(2)
_computing_cell_refinement 'SAINT (Bruker, 2008b)'
_computing_data_collection 'APEX II Control Software (Bruker, 2008a)'
_computing_data_reduction 'SAINT (Bruker, 2008b)'
_computing_molecular_graphics 'PLATON (Spek, 2011)'
_computing_publication_material 'PLATON (Spek, 2011), enCIFer (Allen, 2004)'
_computing_structure_refinement 'SHELXL97 (Sheldrick, 1997), SHELXLE (Huebschle, 2011)'
_computing_structure_solution 'SHELXS97 (Sheldrick, 1997)'
_diffrn_ambient_temperature 123
_diffrn_detector ' CCD plate '
_diffrn_detector_area_resol_mean 16
_diffrn_measured_fraction_theta_full 1.000
_diffrn_measured_fraction_theta_max 1.000
_diffrn_measurement_device ' \k-geometry diffractometer '
_diffrn_measurement_device_type ' Bruker APEX-II CCD '
_diffrn_measurement_method ' phi- and omega-rotation '
_diffrn_radiation_monochromator graphite
_diffrn_radiation_probe x-ray
_diffrn_radiation_source 'fine-focus sealed tube'
_diffrn_radiation_type MoK\a
_diffrn_radiation_wavelength 0.71073
_diffrn_reflns_av_R_equivalents 0.0278
_diffrn_reflns_av_sigmaI/netI 0.0119
_diffrn_reflns_limit_h_max 17
_diffrn_reflns_limit_h_min -17
_diffrn_reflns_limit_k_max 18
_diffrn_reflns_limit_k_min -17
_diffrn_reflns_limit_l_max 16
_diffrn_reflns_limit_l_min -16
_diffrn_reflns_number 75382
_diffrn_reflns_reduction_process
;
;
_diffrn_reflns_theta_full 25.35
_diffrn_reflns_theta_max 25.35
_diffrn_reflns_theta_min 1.99
_exptl_absorpt_coefficient_mu 1.542
_exptl_absorpt_correction_T_max 0.8096
_exptl_absorpt_correction_T_min 0.7066
_exptl_absorpt_correction_type multi-scan
_exptl_absorpt_process_details 'SADABS, Bruker, 2008b'
_exptl_crystal_colour colourless
_exptl_crystal_density_diffrn 1.963
_exptl_crystal_density_method 'Not Measured'
_exptl_crystal_description fragment
_exptl_crystal_F_000 1704
_exptl_crystal_size_max 0.240
_exptl_crystal_size_mid 0.200
_exptl_crystal_size_min 0.140
_refine_diff_density_max 0.395
_refine_diff_density_min -0.374
_refine_diff_density_rms 0.052
_refine_ls_extinction_method none
_refine_ls_goodness_of_fit_ref 1.029
_refine_ls_hydrogen_treatment constr
_refine_ls_matrix_type full
_refine_ls_number_parameters 390
_refine_ls_number_reflns 5402
_refine_ls_number_restraints 0
_refine_ls_restrained_S_all 1.029
_refine_ls_R_factor_all 0.0190
_refine_ls_R_factor_gt 0.0161
_refine_ls_shift/su_max 0.001
_refine_ls_shift/su_mean 0.000
_refine_ls_structure_factor_coef Fsqd
_refine_ls_weighting_details 'calc w=1/[\s^2^(Fo^2^)+(0.0132P)^2^+2.9484P] where P=(Fo^2^+2Fc^2^)/3'
_refine_ls_weighting_scheme calc
_refine_ls_wR_factor_gt 0.0364
_refine_ls_wR_factor_ref 0.0377
_reflns_number_gt 4972
_reflns_number_total 5402
_reflns_threshold_expression I>2\s(I)
_cod_data_source_file ic502838x_si_002.cif
_cod_data_source_block compound_5
_cod_depositor_comments
;
The following automatic conversions were performed:

'_symmetry_cell_setting' value 'Monoclinic' changed to 'monoclinic'
according to
/usr/data/users/saulius/crontab/automatic-downloads/rss-feeds/ACS/lib/dictionaries/cif_core.dic
dictionary named 'cif_core.dic' version 2.4.2 from 2011-04-26.

Automatic conversion script
Id: cif_fix_values 3271 2015-04-21 07:52:19Z andrius 
;
_cod_original_sg_symbol_H-M 'P 21/c'
_cod_database_code 4343000

loop_
_symmetry_equiv_pos_site_id
_symmetry_equiv_pos_as_xyz
1 x,y,z
2 -x,1/2+y,1/2-z
3 -x,-y,-z
4 x,1/2-y,1/2+z

loop_
_atom_site_aniso_label
_atom_site_aniso_U_11
_atom_site_aniso_U_22
_atom_site_aniso_U_33
_atom_site_aniso_U_23
_atom_site_aniso_U_13
_atom_site_aniso_U_12
Ag1 0.0189(1) 0.0140(1) 0.0208(1) 0.0012(1) 0.0029(1) 0.0030(1)
Ag2 0.0138(1) 0.0231(1) 0.0188(1) -0.0009(1) 0.0041(1) 0.0041(1)
N1 0.0197(8) 0.0159(8) 0.0374(10) 0.0048(7) 0.0117(7) 0.0013(7)
N2 0.0214(8) 0.0149(8) 0.0344(10) -0.0019(7) 0.0102(7) -0.0004(7)
N3 0.0176(8) 0.0194(8) 0.0205(8) -0.0012(7) 0.0058(7) 0.0023(6)
N4 0.0181(8) 0.0208(8) 0.0201(8) 0.0029(7) 0.0068(7) 0.0038(7)
N5 0.0169(8) 0.0168(8) 0.0206(8) -0.0020(6) 0.0013(6) 0.0022(6)
N6 0.0190(8) 0.0172(8) 0.0161(8) -0.0013(6) 0.0026(6) 0.0023(6)
N7 0.0162(8) 0.0195(8) 0.0216(8) 0.0003(7) 0.0058(6) 0.0013(6)
N8 0.0150(8) 0.0202(8) 0.0245(8) -0.0023(7) 0.0037(7) 0.0008(6)
C1 0.0254(11) 0.0238(11) 0.0372(12) 0.0093(9) 0.0111(9) 0.0020(9)
C2 0.0149(9) 0.0171(10) 0.0331(11) 0.0023(8) 0.0077(8) -0.0014(7)
C3 0.0337(12) 0.0146(10) 0.0551(15) 0.0051(10) 0.0217(11) 0.0056(9)
C4 0.0383(13) 0.0147(10) 0.0500(14) -0.0021(10) 0.0221(11) 0.0032(9)
C5 0.0239(10) 0.0204(10) 0.0301(11) -0.0057(8) 0.0068(9) -0.0015(8)
C6 0.0180(9) 0.0220(10) 0.0163(9) 0.0001(8) 0.0035(7) 0.0027(8)
C7 0.0194(10) 0.0256(11) 0.0268(10) -0.0003(8) 0.0092(8) 0.0067(8)
C8 0.0174(10) 0.0282(11) 0.0266(10) 0.0036(8) 0.0103(8) 0.0045(8)
C9 0.0253(10) 0.0181(10) 0.0297(11) 0.0053(8) 0.0119(9) 0.0044(8)
C10 0.0218(10) 0.0183(10) 0.0395(12) -0.0005(9) 0.0124(9) -0.0020(8)
C11 0.0143(9) 0.0213(10) 0.0310(11) -0.0034(8) 0.0019(8) 0.0020(8)
C12 0.0194(9) 0.0194(10) 0.0133(9) -0.0003(7) 0.0007(7) 0.0021(8)
C13 0.0256(11) 0.0140(9) 0.0263(10) -0.0024(8) 0.0036(8) 0.0013(8)
C14 0.0250(10) 0.0162(10) 0.0235(10) -0.0023(8) 0.0039(8) 0.0052(8)
C15 0.0210(10) 0.0249(11) 0.0205(10) 0.0028(8) 0.0074(8) 0.0012(8)
C16 0.0175(9) 0.0168(9) 0.0234(10) 0.0001(8) 0.0058(8) 0.0004(7)
C17 0.0196(10) 0.0267(11) 0.0302(11) -0.0024(9) 0.0118(9) 0.0045(8)
C18 0.0149(9) 0.0263(11) 0.0342(12) -0.0018(9) 0.0071(8) 0.0047(8)
C19 0.0206(10) 0.0353(12) 0.0257(11) -0.0074(9) -0.0002(8) 0.0025(9)
P1 0.0146(2) 0.0179(3) 0.0239(3) 0.0038(2) 0.0033(2) -0.0021(2)
F1 0.0175(6) 0.0369(7) 0.0467(8) 0.0072(6) 0.0093(5) -0.0065(5)
F2 0.0186(6) 0.0376(7) 0.0461(7) 0.0044(6) 0.0124(5) -0.0045(5)
F3 0.0297(7) 0.0578(9) 0.0240(6) 0.0082(6) 0.0036(5) 0.0072(6)
F4 0.0292(7) 0.0218(7) 0.0710(10) -0.0083(6) 0.0117(7) 0.0000(5)
F5 0.0356(7) 0.0635(10) 0.0278(7) 0.0172(6) 0.0008(6) 0.0024(7)
F6 0.0377(7) 0.0228(7) 0.0568(9) -0.0087(6) 0.0094(6) -0.0007(6)
P2 0.0226(3) 0.0243(3) 0.0360(3) 0.0059(2) 0.0044(2) -0.0077(2)
F7 0.0298(7) 0.0497(9) 0.0468(8) 0.0203(7) 0.0066(6) 0.0004(6)
F8 0.0356(8) 0.0350(8) 0.0719(10) 0.0120(7) -0.0147(7) -0.0057(6)
F9 0.0663(10) 0.0491(9) 0.0650(10) -0.0172(8) 0.0296(9) 0.0021(8)
F10 0.0634(10) 0.0509(10) 0.0691(11) 0.0321(8) -0.0278(8) -0.0399(8)
F11 0.0495(9) 0.1235(16) 0.0413(9) 0.0090(10) 0.0234(7) -0.0026(10)
F12 0.0368(7) 0.0224(7) 0.0620(9) -0.0022(6) 0.0122(6) -0.0093(6)

loop_
_atom_site_label
_atom_site_type_symbol
_atom_site_thermal_displace_type
_atom_site_fract_x
_atom_site_fract_y
_atom_site_fract_z
_atom_site_occupancy
_atom_site_U_iso_or_equiv
_atom_site_calc_flag
_atom_site_refinement_flags
Ag1 Ag Uani 0.24679(1) 0.35608(1) 0.39677(1) 1.000 0.0185(1) d .
Ag2 Ag Uani 0.38180(1) 0.28697(1) 0.58809(1) 1.000 0.0187(1) d .
N1 N Uani 0.18636(11) 0.55465(10) 0.36128(13) 1.000 0.0236(5) d .
N2 N Uani 0.22446(11) 0.52324(10) 0.51689(13) 1.000 0.0232(5) d .
N3 N Uani 0.21176(11) 0.39768(10) 0.61744(11) 1.000 0.0191(5) d .
N4 N Uani 0.17528(11) 0.26096(10) 0.60669(11) 1.000 0.0194(5) d .
N5 N Uani 0.20765(11) 0.15378(10) 0.39184(11) 1.000 0.0190(5) d .
N6 N Uani 0.34673(11) 0.17653(10) 0.37639(11) 1.000 0.0180(5) d .
N7 N Uani 0.50985(11) 0.21332(10) 0.46656(11) 1.000 0.0191(5) d .
N8 N Uani 0.59478(11) 0.22965(10) 0.61813(12) 1.000 0.0204(5) d .
C1 C Uani 0.16944(15) 0.54882(14) 0.25283(16) 1.000 0.0284(7) d .
C2 C Uani 0.22063(13) 0.48820(12) 0.42619(15) 1.000 0.0216(6) d .
C3 C Uani 0.16950(16) 0.62929(13) 0.41018(18) 1.000 0.0326(7) d .
C4 C Uani 0.19329(16) 0.60985(13) 0.50805(18) 1.000 0.0324(7) d .
C5 C Uani 0.26326(14) 0.47868(13) 0.61307(15) 1.000 0.0251(6) d .
C6 C Uani 0.24826(13) 0.31669(13) 0.60966(13) 1.000 0.0191(5) d .
C7 C Uani 0.11755(14) 0.39270(13) 0.61881(15) 1.000 0.0234(6) d .
C8 C Uani 0.09473(14) 0.30686(13) 0.61263(15) 1.000 0.0233(6) d .
C9 C Uani 0.17971(14) 0.16488(13) 0.59611(15) 1.000 0.0236(6) d .
C10 C Uani 0.10490(14) 0.13008(13) 0.50319(16) 1.000 0.0258(6) d .
C11 C Uani 0.11238(13) 0.16774(13) 0.40452(15) 1.000 0.0232(6) d .
C12 C Uani 0.26677(13) 0.21949(12) 0.38201(13) 1.000 0.0183(5) d .
C13 C Uani 0.25020(14) 0.07171(13) 0.39273(14) 1.000 0.0229(6) d .
C14 C Uani 0.33780(14) 0.08617(12) 0.38355(14) 1.000 0.0223(6) d .
C15 C Uani 0.43295(13) 0.22206(13) 0.37253(14) 1.000 0.0219(6) d .
C16 C Uani 0.50664(13) 0.24612(12) 0.55597(14) 1.000 0.0193(5) d .
C17 C Uani 0.59823(14) 0.17586(14) 0.47406(15) 1.000 0.0245(6) d .
C18 C Uani 0.65140(14) 0.18629(13) 0.56940(15) 1.000 0.0252(6) d .
C19 C Uani 0.62628(14) 0.25222(15) 0.72439(15) 1.000 0.0287(6) d .
P1 P Uani 0.06377(3) 0.87163(3) 0.25190(4) 1.000 0.0193(2) d .
F1 F Uani -0.04086(8) 0.84712(8) 0.25664(10) 1.000 0.0337(4) d .
F2 F Uani 0.17007(8) 0.89569(8) 0.24836(10) 1.000 0.0335(4) d .
F3 F Uani 0.10734(9) 0.84595(9) 0.36783(9) 1.000 0.0381(4) d .
F4 F Uani 0.04994(9) 0.97076(8) 0.28296(11) 1.000 0.0413(5) d .
F5 F Uani 0.02182(9) 0.89670(10) 0.13708(9) 1.000 0.0442(5) d .
F6 F Uani 0.08005(9) 0.77225(8) 0.22205(11) 1.000 0.0401(4) d .
P2 P Uani 0.44837(4) 0.47229(4) 0.23956(4) 1.000 0.0286(2) d .
F7 F Uani 0.35811(9) 0.51886(9) 0.16198(10) 1.000 0.0431(5) d .
F8 F Uani 0.53787(10) 0.42625(9) 0.31762(12) 1.000 0.0541(5) d .
F9 F Uani 0.48907(12) 0.44716(10) 0.14944(12) 1.000 0.0579(6) d .
F10 F Uani 0.39130(12) 0.38163(11) 0.22503(13) 1.000 0.0714(6) d .
F11 F Uani 0.40799(11) 0.49951(14) 0.32813(11) 1.000 0.0693(7) d .
F12 F Uani 0.50678(9) 0.56337(8) 0.25155(11) 1.000 0.0409(4) d .
H1A H Uiso 0.22450 0.52030 0.23900 1.000 0.0430 c R
H1B H Uiso 0.16100 0.60830 0.22390 1.000 0.0430 c R
H1C H Uiso 0.11150 0.51390 0.22290 1.000 0.0430 c R
H3 H Uiso 0.14550 0.68420 0.38010 1.000 0.0390 c R
H4 H Uiso 0.18950 0.64800 0.56080 1.000 0.0390 c R
H5A H Uiso 0.33180 0.46500 0.62340 1.000 0.0300 c R
H5B H Uiso 0.25890 0.51860 0.66780 1.000 0.0300 c R
H7 H Uiso 0.07710 0.44070 0.62330 1.000 0.0280 c R
H8 H Uiso 0.03480 0.28200 0.61240 1.000 0.0280 c R
H9A H Uiso 0.17010 0.13630 0.65630 1.000 0.0280 c R
H9B H Uiso 0.24440 0.14840 0.59280 1.000 0.0280 c R
H10A H Uiso 0.04040 0.14370 0.50890 1.000 0.0310 c R
H10B H Uiso 0.11090 0.06500 0.50140 1.000 0.0310 c R
H11A H Uiso 0.06340 0.13940 0.34820 1.000 0.0280 c R
H11B H Uiso 0.09860 0.23190 0.40220 1.000 0.0280 c R
H13 H Uiso 0.22250 0.01590 0.39870 1.000 0.0270 c R
H14 H Uiso 0.38450 0.04280 0.38220 1.000 0.0270 c R
H15A H Uiso 0.41830 0.28550 0.35840 1.000 0.0260 c R
H15B H Uiso 0.45460 0.19740 0.31710 1.000 0.0260 c R
H17 H Uiso 0.61730 0.14830 0.42190 1.000 0.0290 c R
H18 H Uiso 0.71580 0.16750 0.59820 1.000 0.0300 c R
H19A H Uiso 0.59980 0.20950 0.76190 1.000 0.0430 c R
H19B H Uiso 0.60370 0.31170 0.73370 1.000 0.0430 c R
H19C H Uiso 0.69650 0.25070 0.74900 1.000 0.0430 c R

loop_
_atom_type_symbol
_atom_type_description
_atom_type_scat_dispersion_real
_atom_type_scat_dispersion_imag
_atom_type_scat_source
C C 0.0033 0.0016 ' International Tables Vol C Tables 4.2.6.8 and 6.1.1.4'
H H 0.0000 0.0000 ' International Tables Vol C Tables 4.2.6.8 and 6.1.1.4'
Ag Ag -0.8971 1.1015 ' International Tables Vol C Tables 4.2.6.8 and 6.1.1.4'
F F 0.0171 0.0103 ' International Tables Vol C Tables 4.2.6.8 and 6.1.1.4'
N N 0.0061 0.0033 ' International Tables Vol C Tables 4.2.6.8 and 6.1.1.4'
P P 0.1023 0.0942 ' International Tables Vol C Tables 4.2.6.8 and 6.1.1.4'

loop_
_geom_angle_atom_site_label_1
_geom_angle_atom_site_label_2
_geom_angle_atom_site_label_3
_geom_angle
_geom_angle_publ_flag
C2 Ag1 C12 173.03(7) yes
C6 Ag2 C16 173.60(7) yes
F2 P1 F5 90.13(7) yes
F2 P1 F6 89.20(7) yes
F3 P1 F4 89.89(8) yes
F3 P1 F5 179.34(8) yes
F3 P1 F6 89.41(8) yes
F4 P1 F5 90.43(8) yes
F4 P1 F6 178.76(8) yes
F5 P1 F6 90.26(8) yes
F1 P1 F2 179.29(8) yes
F1 P1 F3 90.03(7) yes
F1 P1 F4 90.46(7) yes
F1 P1 F5 90.54(7) yes
F1 P1 F6 90.56(7) yes
F2 P1 F3 89.30(7) yes
F2 P1 F4 89.77(7) yes
F9 P2 F11 178.67(10) yes
F9 P2 F12 88.67(8) yes
F10 P2 F11 91.29(10) yes
F10 P2 F12 178.47(9) yes
F11 P2 F12 90.22(9) yes
F7 P2 F12 89.86(8) yes
F8 P2 F9 90.79(9) yes
F8 P2 F10 90.12(9) yes
F7 P2 F8 179.47(8) yes
F7 P2 F9 89.74(8) yes
F7 P2 F10 89.93(9) yes
F7 P2 F11 89.52(8) yes
F8 P2 F11 89.95(9) yes
F8 P2 F12 90.10(8) yes
F9 P2 F10 89.81(9) yes
C2 N1 C3 111.35(17) yes
C1 N1 C3 124.15(17) yes
C1 N1 C2 124.50(16) yes
C2 N2 C4 111.45(17) yes
C2 N2 C5 125.09(16) yes
C4 N2 C5 123.30(17) yes
C5 N3 C7 125.24(16) yes
C5 N3 C6 122.80(17) yes
C6 N3 C7 111.60(16) yes
C6 N4 C9 124.45(17) yes
C6 N4 C8 111.07(16) yes
C8 N4 C9 124.47(16) yes
C12 N5 C13 111.28(16) yes
C11 N5 C12 124.25(16) yes
C11 N5 C13 124.42(16) yes
C14 N6 C15 125.13(17) yes
C12 N6 C14 111.66(16) yes
C12 N6 C15 122.99(15) yes
C16 N7 C17 111.42(16) yes
C15 N7 C16 124.59(16) yes
C15 N7 C17 123.84(16) yes
C16 N8 C19 124.51(17) yes
C16 N8 C18 111.57(16) yes
C18 N8 C19 123.90(17) yes
Ag1 C2 N2 126.48(14) yes
Ag1 C2 N1 129.25(14) yes
N1 C2 N2 103.88(16) yes
N1 C3 C4 107.12(18) yes
N2 C4 C3 106.20(19) yes
N2 C5 N3 111.41(16) yes
N3 C6 N4 104.06(16) yes
Ag2 C6 N3 127.40(14) yes
Ag2 C6 N4 128.10(14) yes
N3 C7 C8 106.36(18) yes
N4 C8 C7 106.91(18) yes
N4 C9 C10 112.82(16) yes
C9 C10 C11 114.57(17) no
N5 C11 C10 112.25(16) yes
Ag1 C12 N5 127.02(14) yes
N5 C12 N6 103.82(15) yes
Ag1 C12 N6 128.44(14) yes
N5 C13 C14 106.86(17) yes
N6 C14 C13 106.38(17) yes
N6 C15 N7 111.63(15) yes
Ag2 C16 N8 130.03(14) yes
Ag2 C16 N7 125.02(14) yes
N7 C16 N8 103.82(16) yes
N7 C17 C18 106.29(18) yes
N8 C18 C17 106.89(18) yes
H1A C1 H1B 110.00 no
H1A C1 H1C 109.00 no
N1 C1 H1A 109.00 no
N1 C1 H1B 109.00 no
N1 C1 H1C 110.00 no
H1B C1 H1C 109.00 no
N1 C3 H3 126.00 no
C4 C3 H3 126.00 no
C3 C4 H4 127.00 no
N2 C4 H4 127.00 no
N2 C5 H5B 109.00 no
N2 C5 H5A 109.00 no
N3 C5 H5B 109.00 no
H5A C5 H5B 108.00 no
N3 C5 H5A 109.00 no
C8 C7 H7 127.00 no
N3 C7 H7 127.00 no
N4 C8 H8 127.00 no
C7 C8 H8 127.00 no
C10 C9 H9A 109.00 no
N4 C9 H9B 109.00 no
N4 C9 H9A 109.00 no
C10 C9 H9B 109.00 no
H9A C9 H9B 108.00 no
H10A C10 H10B 108.00 no
C9 C10 H10A 109.00 no
C9 C10 H10B 109.00 no
C11 C10 H10A 109.00 no
C11 C10 H10B 109.00 no
C10 C11 H11A 109.00 no
N5 C11 H11A 109.00 no
N5 C11 H11B 109.00 no
C10 C11 H11B 109.00 no
H11A C11 H11B 108.00 no
C14 C13 H13 127.00 no
N5 C13 H13 127.00 no
N6 C14 H14 127.00 no
C13 C14 H14 127.00 no
N6 C15 H15B 109.00 no
N6 C15 H15A 109.00 no
H15A C15 H15B 108.00 no
N7 C15 H15A 109.00 no
N7 C15 H15B 109.00 no
N7 C17 H17 127.00 no
C18 C17 H17 127.00 no
C17 C18 H18 127.00 no
N8 C18 H18 127.00 no
H19B C19 H19C 109.00 no
N8 C19 H19A 109.00 no
N8 C19 H19B 109.00 no
N8 C19 H19C 109.00 no
H19A C19 H19B 110.00 no
H19A C19 H19C 109.00 no

loop_
_geom_bond_atom_site_label_1
_geom_bond_atom_site_label_2
_geom_bond_distance
_geom_bond_publ_flag
Ag1 C2 2.0990(18) yes
Ag1 C12 2.1064(18) yes
Ag2 C6 2.106(2) yes
Ag2 C16 2.094(2) yes
P1 F3 1.6013(13) yes
P1 F1 1.5914(13) yes
P1 F2 1.6081(13) yes
P1 F6 1.5972(13) yes
P1 F4 1.5911(13) yes
P1 F5 1.5830(13) yes
P2 F10 1.5867(18) yes
P2 F7 1.6000(15) yes
P2 F11 1.5733(17) yes
P2 F12 1.6032(14) yes
P2 F9 1.5877(18) yes
P2 F8 1.5925(16) yes
N1 C2 1.347(2) yes
N1 C3 1.379(3) yes
N1 C1 1.462(3) yes
N2 C5 1.459(3) yes
N2 C2 1.358(3) yes
N2 C4 1.381(3) yes
N3 C6 1.354(2) yes
N3 C5 1.449(3) yes
N3 C7 1.382(3) yes
N4 C6 1.349(3) yes
N4 C8 1.389(3) yes
N4 C9 1.465(2) yes
N5 C12 1.350(2) yes
N5 C13 1.387(3) yes
N5 C11 1.468(3) yes
N6 C12 1.358(3) yes
N6 C14 1.380(2) yes
N6 C15 1.449(3) yes
N7 C17 1.384(3) yes
N7 C16 1.357(2) yes
N7 C15 1.459(2) yes
N8 C18 1.381(3) yes
N8 C16 1.345(3) yes
N8 C19 1.457(3) yes
C3 C4 1.339(3) no
C7 C8 1.338(3) no
C9 C10 1.521(3) no
C10 C11 1.524(3) no
C13 C14 1.340(3) no
C17 C18 1.337(3) no
C1 H1C 0.9800 no
C1 H1A 0.9800 no
C1 H1B 0.9800 no
C3 H3 0.9500 no
C4 H4 0.9500 no
C5 H5A 0.9900 no
C5 H5B 0.9900 no
C7 H7 0.9500 no
C8 H8 0.9500 no
C9 H9A 0.9900 no
C9 H9B 0.9900 no
C10 H10A 0.9900 no
C10 H10B 0.9900 no
C11 H11B 0.9900 no
C11 H11A 0.9900 no
C13 H13 0.9500 no
C14 H14 0.9500 no
C15 H15A 0.9900 no
C15 H15B 0.9900 no
C17 H17 0.9500 no
C18 H18 0.9500 no
C19 H19B 0.9800 no
C19 H19C 0.9800 no
C19 H19A 0.9800 no

loop_
_geom_hbond_atom_site_label_D
_geom_hbond_atom_site_label_H
_geom_hbond_atom_site_label_A
_geom_hbond_distance_DH
_geom_hbond_distance_HA
_geom_hbond_distance_DA
_geom_hbond_angle_DHA
_geom_hbond_site_symmetry_A
_geom_hbond_publ_flag
C1 H1A F7 0.9800 2.4900 3.385(3) 152.00 . yes
C1 H1C F4 0.9800 2.4200 3.308(3) 150.00 2_545 yes
C3 H3 F3 0.9500 2.5100 3.407(2) 159.00 . yes
C3 H3 F6 0.9500 2.5100 3.354(3) 148.00 . yes
C5 H5A F8 0.9900 2.4700 3.125(3) 124.00 3_666 yes
C5 H5A F12 0.9900 2.5200 3.389(3) 147.00 3_666 yes
C5 H5B F2 0.9900 2.3400 3.248(2) 151.00 4_565 yes
C9 H9A F1 0.9900 2.5400 3.290(2) 132.00 3_566 yes
C9 H9B F10 0.9900 2.4200 3.159(3) 131.00 4_555 yes
C14 H14 F9 0.9500 2.4800 3.422(3) 169.00 2_645 yes
C15 H15A F10 0.9900 2.3000 3.114(3) 138.00 . yes
C15 H15B F12 0.9900 2.3800 3.231(2) 143.00 2_645 yes
C17 H17 F7 0.9500 2.3600 3.221(2) 150.00 2_645 yes
C18 H18 F2 0.9500 2.4800 3.298(2) 144.00 3_666 yes
C18 H18 F3 0.9500 2.4900 3.402(3) 161.00 3_666 yes
C19 H19A F8 0.9800 2.4600 3.413(3) 163.00 4_555 yes
C19 H19B F12 0.9800 2.5300 3.473(3) 161.00 3_666 yes

loop_
_geom_torsion_atom_site_label_1
_geom_torsion_atom_site_label_2
_geom_torsion_atom_site_label_3
_geom_torsion_atom_site_label_4
_geom_torsion
_geom_torsion_publ_flag
C1 N1 C2 Ag1 -7.0(3) no
C1 N1 C2 N2 179.94(18) no
C3 N1 C2 Ag1 173.27(16) no
C3 N1 C2 N2 0.2(2) no
C1 N1 C3 C4 -179.9(2) no
C2 N1 C3 C4 -0.2(3) no
C4 N2 C2 Ag1 -173.48(15) no
C4 N2 C2 N1 -0.1(2) no
C5 N2 C2 Ag1 11.0(3) no
C5 N2 C2 N1 -175.64(18) no
C2 N2 C4 C3 0.0(3) no
C5 N2 C4 C3 175.65(19) no
C2 N2 C5 N3 -60.1(2) no
C4 N2 C5 N3 124.9(2) no
C6 N3 C5 N2 105.0(2) no
C7 N3 C5 N2 -67.6(2) no
C5 N3 C6 Ag2 -0.9(2) no
C5 N3 C6 N4 -173.77(16) no
C7 N3 C6 Ag2 172.55(13) no
C7 N3 C6 N4 -0.3(2) no
C5 N3 C7 C8 173.81(17) no
C6 N3 C7 C8 0.5(2) no
C8 N4 C6 Ag2 -172.82(13) no
C8 N4 C6 N3 -0.04(19) no
C9 N4 C6 Ag2 5.8(3) no
C9 N4 C6 N3 178.56(16) no
C6 N4 C8 C7 0.4(2) no
C9 N4 C8 C7 -178.24(17) no
C6 N4 C9 C10 -120.36(19) no
C8 N4 C9 C10 58.1(2) no
C12 N5 C11 C10 -119.19(19) no
C13 N5 C11 C10 57.9(2) no
C11 N5 C12 Ag1 6.8(2) no
C11 N5 C12 N6 177.68(16) no
C13 N5 C12 Ag1 -170.63(13) no
C13 N5 C12 N6 0.25(19) no
C11 N5 C13 C14 -177.26(17) no
C12 N5 C13 C14 0.2(2) no
C14 N6 C12 Ag1 170.13(13) no
C14 N6 C12 N5 -0.57(19) no
C15 N6 C12 Ag1 -4.7(2) no
C15 N6 C12 N5 -175.41(15) no
C12 N6 C14 C13 0.7(2) no
C15 N6 C14 C13 175.39(16) no
C12 N6 C15 N7 107.63(19) no
C14 N6 C15 N7 -66.5(2) no
C16 N7 C15 N6 -64.0(2) no
C17 N7 C15 N6 120.92(19) no
C15 N7 C16 Ag2 16.5(3) no
C15 N7 C16 N8 -174.64(16) no
C17 N7 C16 Ag2 -167.85(14) no
C17 N7 C16 N8 1.0(2) no
C15 N7 C17 C18 175.02(17) no
C16 N7 C17 C18 -0.7(2) no
C18 N8 C16 Ag2 167.09(14) no
C18 N8 C16 N7 -1.0(2) no
C19 N8 C16 Ag2 -11.3(3) no
C19 N8 C16 N7 -179.32(17) no
C16 N8 C18 C17 0.6(2) no
C19 N8 C18 C17 178.96(18) no
N1 C3 C4 N2 0.1(3) no
N3 C7 C8 N4 -0.5(2) no
N4 C9 C10 C11 59.6(2) no
C9 C10 C11 N5 56.0(2) no
N5 C13 C14 N6 -0.5(2) no
N7 C17 C18 N8 0.0(2) no
